data_4111199
loop_
_publ_author_name
'William J. Evans'
'Timothy M. Champagne'
'Joseph W. Ziller'
'Nikolas Kaltsoyannis'

_publ_section_title
;
 Planar Trimethylenemethane Dianion Chemistry of Lanthanide Metallocenes:
 Synthesis, Structure, Density Functional Theory Analysis, and Reactivity
 of [(C5Me5)2Ln]2[\m-\h3:\h3-C(CH2)3] Complexes
;
_journal_name_full 'Journal of the American Chemical Society'
_journal_page_first 16178
_journal_page_last 16189
_journal_paper_doi 10.1021/ja0645988
_journal_volume 128
_journal_year 2006
_chemical_formula_sum 'C76 H100 O2 Sm2'
_chemical_formula_weight 1346.26
_chemical_name_systematic
; 
 ? 
;
_space_group_IT_number 14
_symmetry_cell_setting monoclinic
_symmetry_space_group_name_Hall '-P 2ybc'
_symmetry_space_group_name_H-M 'P 1 21/c 1'
_atom_sites_solution_hydrogens geom
_atom_sites_solution_primary direct
_atom_sites_solution_secondary difmap
_audit_creation_method SHELXTL
_cell_angle_alpha 90.00
_cell_angle_beta 105.023(2)
_cell_angle_gamma 90.00
_cell_formula_units_Z 8
_cell_length_a 18.4167(16)
_cell_length_b 21.6057(18)
_cell_length_c 35.253(3)
_cell_measurement_temperature 158(2)
_cell_volume 13548(2)
_computing_cell_refinement 'Bruker SMART/SAINT'
_computing_data_collection 'Bruker SMART'
_computing_data_reduction 'Bruker SAINT'
_computing_molecular_graphics 'Bruker SHELXTL'
_computing_publication_material 'Bruker SHELXTL'
_computing_structure_refinement 'Bruker SHELXTL'
_computing_structure_solution 'Bruker SHELXTL'
_diffrn_ambient_temperature 158(2)
_diffrn_measured_fraction_theta_full 1.000
_diffrn_measured_fraction_theta_max 1.000
_diffrn_measurement_device_type 'CCD area detector'
_diffrn_measurement_method 'omega scans'
_diffrn_radiation_monochromator graphite
_diffrn_radiation_source 'sealed tube'
_diffrn_radiation_type MoK\a
_diffrn_radiation_wavelength 0.71073
_diffrn_reflns_av_R_equivalents 0.0537
_diffrn_reflns_av_sigmaI/netI 0.0420
_diffrn_reflns_limit_h_max 23
_diffrn_reflns_limit_h_min -23
_diffrn_reflns_limit_k_max 27
_diffrn_reflns_limit_k_min -27
_diffrn_reflns_limit_l_max 44
_diffrn_reflns_limit_l_min -44
_diffrn_reflns_number 131891
_diffrn_reflns_theta_full 26.37
_diffrn_reflns_theta_max 26.37
_diffrn_reflns_theta_min 1.14
_diffrn_standards_decay_% '< 1.0'
_diffrn_standards_interval_count 'initial 50 frames recollected'
_diffrn_standards_number '50 frames'
_exptl_absorpt_coefficient_mu 1.760
_exptl_absorpt_correction_T_max 0.7541
_exptl_absorpt_correction_T_min 0.6386
_exptl_absorpt_correction_type multi-scan
_exptl_absorpt_process_details 'Bruker SADABS'
_exptl_crystal_colour yellow
_exptl_crystal_density_diffrn 1.320
_exptl_crystal_density_meas ?
_exptl_crystal_description irregular
_exptl_crystal_F_000 5568
_exptl_crystal_size_max 0.28
_exptl_crystal_size_mid 0.23
_exptl_crystal_size_min 0.17
_refine_diff_density_max 1.936
_refine_diff_density_min -2.918
_refine_diff_density_rms 0.142
_refine_ls_extinction_method none
_refine_ls_goodness_of_fit_ref 1.064
_refine_ls_hydrogen_treatment constr
_refine_ls_matrix_type full
_refine_ls_number_parameters 1447
_refine_ls_number_reflns 27683
_refine_ls_number_restraints 11
_refine_ls_restrained_S_all 1.064
_refine_ls_R_factor_all 0.0708
_refine_ls_R_factor_gt 0.0434
_refine_ls_shift/su_max 0.260
_refine_ls_shift/su_mean 0.003
_refine_ls_structure_factor_coef Fsqd
_refine_ls_weighting_details 'calc w=1/[\s^2^(Fo^2^)+(0.0464P)^2^+86.6507P] where P=(Fo^2^+2Fc^2^)/3'
_refine_ls_weighting_scheme calc
_refine_ls_wR_factor_gt 0.1098
_refine_ls_wR_factor_ref 0.1283
_reflns_number_gt 20440
_reflns_number_total 27683
_reflns_threshold_expression >2sigma(I)
_cod_data_source_file ja0645988si20060706_023754_5.cif
_cod_data_source_block tmc26
_cod_depositor_comments
;
The following automatic conversions were performed:

'_exptl_crystal_density_meas' value 'n/a' was changed to '?' - the
value is perceived as not measured.

Automatic conversion script
Id: cif_fix_values 3008 2015-01-20 13:52:24Z robertas 
;
_cod_database_code 4111199

loop_
_symmetry_equiv_pos_as_xyz
'x, y, z'
'-x, y+1/2, -z+1/2'
'-x, -y, -z'
'x, -y-1/2, z-1/2'

loop_
_atom_site_label
_atom_site_type_symbol
_atom_site_fract_x
_atom_site_fract_y
_atom_site_fract_z
_atom_site_U_iso_or_equiv
_atom_site_adp_type
_atom_site_occupancy
_atom_site_symmetry_multiplicity
_atom_site_calc_flag
_atom_site_refinement_flags
Sm1 Sm 0.254864(15) 0.318608(13) -0.181446(8) 0.01853(7) Uani 1 1 d .
Sm2 Sm 0.240874(14) -0.033323(12) -0.228467(8) 0.01594(7) Uani 1 1 d .
O1 O 0.2493(2) 0.32851(17) -0.24242(10) 0.0210(8) Uani 1 1 d .
O2 O 0.2243(2) 0.05827(17) -0.25261(11) 0.0206(8) Uani 1 1 d .
C1 C 0.1675(3) 0.3741(3) -0.13952(19) 0.0312(14) Uani 1 1 d .
C2 C 0.1505(4) 0.3104(3) -0.1371(2) 0.0349(15) Uani 1 1 d .
C3 C 0.1097(3) 0.2906(3) -0.1749(2) 0.0325(14) Uani 1 1 d .
C4 C 0.1015(3) 0.3419(3) -0.20073(19) 0.0303(14) Uani 1 1 d .
C5 C 0.1387(3) 0.3924(3) -0.17916(19) 0.0297(13) Uani 1 1 d .
C6 C 0.1964(5) 0.4179(4) -0.1062(2) 0.056(2) Uani 1 1 d .
H6A H 0.1545 0.4420 -0.1015 0.084 Uiso 1 1 calc R
H6B H 0.2332 0.4460 -0.1128 0.084 Uiso 1 1 calc R
H6C H 0.2205 0.3945 -0.0825 0.084 Uiso 1 1 calc R
C7 C 0.1629(5) 0.2719(4) -0.1000(2) 0.057(2) Uani 1 1 d .
H7A H 0.1143 0.2579 -0.0967 0.085 Uiso 1 1 calc R
H7B H 0.1884 0.2970 -0.0773 0.085 Uiso 1 1 calc R
H7C H 0.1940 0.2359 -0.1020 0.085 Uiso 1 1 calc R
C8 C 0.0683(4) 0.2296(4) -0.1836(3) 0.058(2) Uani 1 1 d .
H8A H 0.0203 0.2325 -0.1766 0.087 Uiso 1 1 calc R
H8B H 0.0989 0.1967 -0.1682 0.087 Uiso 1 1 calc R
H8C H 0.0590 0.2201 -0.2116 0.087 Uiso 1 1 calc R
C9 C 0.0526(4) 0.3435(4) -0.2421(2) 0.0458(18) Uani 1 1 d .
H9A H 0.0045 0.3633 -0.2424 0.069 Uiso 1 1 calc R
H9B H 0.0434 0.3012 -0.2522 0.069 Uiso 1 1 calc R
H9C H 0.0778 0.3672 -0.2587 0.069 Uiso 1 1 calc R
C10 C 0.1443(4) 0.4568(3) -0.1948(2) 0.0460(19) Uani 1 1 d .
H10A H 0.1201 0.4864 -0.1809 0.069 Uiso 1 1 calc R
H10B H 0.1191 0.4580 -0.2230 0.069 Uiso 1 1 calc R
H10C H 0.1973 0.4680 -0.1908 0.069 Uiso 1 1 calc R
C11 C 0.3680(3) 0.3216(3) -0.11085(17) 0.0287(13) Uani 1 1 d .
C12 C 0.3800(3) 0.2681(3) -0.13159(17) 0.0245(12) Uani 1 1 d .
C13 C 0.4027(3) 0.2880(3) -0.16534(16) 0.0212(11) Uani 1 1 d .
C14 C 0.4025(3) 0.3530(3) -0.16604(17) 0.0239(12) Uani 1 1 d .
C15 C 0.3802(3) 0.3741(3) -0.13222(17) 0.0264(12) Uani 1 1 d .
C16 C 0.3603(4) 0.3209(4) -0.06911(19) 0.0455(18) Uani 1 1 d .
H16A H 0.4083 0.3086 -0.0512 0.068 Uiso 1 1 calc R
H16B H 0.3212 0.2913 -0.0671 0.068 Uiso 1 1 calc R
H16C H 0.3466 0.3623 -0.0621 0.068 Uiso 1 1 calc R
C17 C 0.3775(4) 0.2025(3) -0.11827(19) 0.0338(14) Uani 1 1 d .
H17A H 0.4242 0.1928 -0.0985 0.051 Uiso 1 1 calc R
H17B H 0.3719 0.1746 -0.1408 0.051 Uiso 1 1 calc R
H17C H 0.3347 0.1972 -0.1068 0.051 Uiso 1 1 calc R
C18 C 0.4274(3) 0.2441(3) -0.19287(18) 0.0276(13) Uani 1 1 d .
H18A H 0.4613 0.2129 -0.1776 0.041 Uiso 1 1 calc R
H18B H 0.4538 0.2673 -0.2091 0.041 Uiso 1 1 calc R
H18C H 0.3833 0.2237 -0.2098 0.041 Uiso 1 1 calc R
C19 C 0.4275(3) 0.3958(3) -0.19361(18) 0.0305(13) Uani 1 1 d .
H19A H 0.4611 0.4273 -0.1785 0.046 Uiso 1 1 calc R
H19B H 0.3835 0.4159 -0.2109 0.046 Uiso 1 1 calc R
H19C H 0.4542 0.3721 -0.2095 0.046 Uiso 1 1 calc R
C20 C 0.3823(4) 0.4409(3) -0.1195(2) 0.0394(16) Uani 1 1 d .
H20A H 0.4331 0.4574 -0.1163 0.059 Uiso 1 1 calc R
H20B H 0.3685 0.4437 -0.0945 0.059 Uiso 1 1 calc R
H20C H 0.3466 0.4650 -0.1396 0.059 Uiso 1 1 calc R
C21 C 0.1507(3) -0.1306(3) -0.22171(18) 0.0248(12) Uani 1 1 d .
C22 C 0.1309(3) -0.1155(3) -0.26220(17) 0.0244(12) Uani 1 1 d .
C23 C 0.0938(3) -0.0574(3) -0.26675(17) 0.0224(12) Uani 1 1 d .
C24 C 0.0929(3) -0.0359(3) -0.22914(17) 0.0235(12) Uani 1 1 d .
C25 C 0.1278(3) -0.0808(3) -0.20131(17) 0.0254(12) Uani 1 1 d .
C26 C 0.1765(4) -0.1936(3) -0.2059(2) 0.0357(15) Uani 1 1 d .
H26A H 0.1329 -0.2210 -0.2092 0.054 Uiso 1 1 calc R
H26B H 0.2026 -0.1904 -0.1780 0.054 Uiso 1 1 calc R
H26C H 0.2110 -0.2106 -0.2203 0.054 Uiso 1 1 calc R
C27 C 0.1354(4) -0.1579(3) -0.29539(19) 0.0355(15) Uani 1 1 d .
H27A H 0.0875 -0.1798 -0.3048 0.053 Uiso 1 1 calc R
H27B H 0.1759 -0.1879 -0.2861 0.053 Uiso 1 1 calc R
H27C H 0.1456 -0.1335 -0.3169 0.053 Uiso 1 1 calc R
C28 C 0.0513(3) -0.0315(3) -0.30604(18) 0.0291(13) Uani 1 1 d .
H28A H 0.0139 -0.0618 -0.3196 0.044 Uiso 1 1 calc R
H28B H 0.0865 -0.0228 -0.3220 0.044 Uiso 1 1 calc R
H28C H 0.0258 0.0068 -0.3020 0.044 Uiso 1 1 calc R
C29 C 0.0561(4) 0.0224(3) -0.2194(2) 0.0371(15) Uani 1 1 d .
H29A H 0.0243 0.0122 -0.2019 0.056 Uiso 1 1 calc R
H29B H 0.0253 0.0408 -0.2437 0.056 Uiso 1 1 calc R
H29C H 0.0950 0.0519 -0.2063 0.056 Uiso 1 1 calc R
C30 C 0.1298(4) -0.0786(4) -0.15802(19) 0.0386(16) Uani 1 1 d .
H30A H 0.0783 -0.0797 -0.1551 0.058 Uiso 1 1 calc R
H30B H 0.1545 -0.0403 -0.1464 0.058 Uiso 1 1 calc R
H30C H 0.1578 -0.1143 -0.1446 0.058 Uiso 1 1 calc R
C31 C 0.3646(3) -0.1052(3) -0.19151(16) 0.0212(11) Uani 1 1 d .
C32 C 0.3927(3) -0.0563(3) -0.21108(15) 0.0195(11) Uani 1 1 d .
C33 C 0.3844(3) 0.0001(3) -0.19240(15) 0.0189(11) Uani 1 1 d .
C34 C 0.3497(3) -0.0138(3) -0.16168(16) 0.0227(12) Uani 1 1 d .
C35 C 0.3397(3) -0.0786(3) -0.16085(16) 0.0220(11) Uani 1 1 d .
C36 C 0.3726(4) -0.1731(3) -0.1988(2) 0.0343(14) Uani 1 1 d .
H36A H 0.4241 -0.1863 -0.1862 0.051 Uiso 1 1 calc R
H36B H 0.3615 -0.1807 -0.2271 0.051 Uiso 1 1 calc R
H36C H 0.3373 -0.1965 -0.1878 0.051 Uiso 1 1 calc R
C37 C 0.4336(3) -0.0653(3) -0.24266(17) 0.0276(13) Uani 1 1 d .
H37A H 0.4868 -0.0740 -0.2305 0.041 Uiso 1 1 calc R
H37B H 0.4294 -0.0275 -0.2585 0.041 Uiso 1 1 calc R
H37C H 0.4113 -0.1001 -0.2595 0.041 Uiso 1 1 calc R
C38 C 0.4155(3) 0.0613(3) -0.19961(18) 0.0278(13) Uani 1 1 d .
H38A H 0.4669 0.0654 -0.1830 0.042 Uiso 1 1 calc R
H38B H 0.3842 0.0943 -0.1932 0.042 Uiso 1 1 calc R
H38C H 0.4157 0.0644 -0.2273 0.042 Uiso 1 1 calc R
C39 C 0.3333(4) 0.0330(3) -0.13319(18) 0.0338(14) Uani 1 1 d .
H39A H 0.3800 0.0433 -0.1135 0.051 Uiso 1 1 calc R
H39B H 0.2972 0.0154 -0.1201 0.051 Uiso 1 1 calc R
H39C H 0.3121 0.0705 -0.1475 0.051 Uiso 1 1 calc R
C40 C 0.3230(4) -0.1128(3) -0.12668(18) 0.0359(15) Uani 1 1 d .
H40A H 0.3697 -0.1186 -0.1061 0.054 Uiso 1 1 calc R
H40B H 0.3010 -0.1532 -0.1356 0.054 Uiso 1 1 calc R
H40C H 0.2875 -0.0887 -0.1162 0.054 Uiso 1 1 calc R
C41 C 0.2282(3) 0.1965(2) -0.25276(16) 0.0186(11) Uani 1 1 d .
C42 C 0.2276(3) 0.1900(3) -0.21508(17) 0.0229(12) Uani 1 1 d .
C43 C 0.1794(3) 0.2441(2) -0.27871(16) 0.0188(11) Uani 1 1 d .
C44 C 0.2756(3) 0.1541(2) -0.27063(16) 0.0176(11) Uani 1 1 d .
C45 C 0.2203(3) 0.3069(2) -0.28079(15) 0.0190(11) Uani 1 1 d .
C46 C 0.1657(3) 0.3551(2) -0.30536(16) 0.0200(11) Uani 1 1 d .
C47 C 0.1077(3) 0.3400(3) -0.33753(16) 0.0243(12) Uani 1 1 d .
H47A H 0.0984 0.2978 -0.3448 0.029 Uiso 1 1 calc R
C48 C 0.0627(3) 0.3862(3) -0.35946(18) 0.0296(13) Uani 1 1 d .
H48A H 0.0232 0.3753 -0.3816 0.036 Uiso 1 1 calc R
C49 C 0.0751(3) 0.4476(3) -0.34920(18) 0.0311(14) Uani 1 1 d .
H49A H 0.0443 0.4788 -0.3642 0.037 Uiso 1 1 calc R
C50 C 0.1324(3) 0.4631(3) -0.31708(18) 0.0284(13) Uani 1 1 d .
H50A H 0.1409 0.5053 -0.3098 0.034 Uiso 1 1 calc R
C51 C 0.1779(3) 0.4175(3) -0.29524(17) 0.0245(12) Uani 1 1 d .
H51A H 0.2176 0.4289 -0.2733 0.029 Uiso 1 1 calc R
C52 C 0.2837(3) 0.2963(2) -0.30169(16) 0.0195(11) Uani 1 1 d .
C53 C 0.3570(3) 0.3114(3) -0.28278(17) 0.0261(12) Uani 1 1 d .
H53A H 0.3680 0.3297 -0.2574 0.031 Uiso 1 1 calc R
C54 C 0.4148(4) 0.2999(4) -0.3005(2) 0.0393(16) Uani 1 1 d .
H54A H 0.4649 0.3106 -0.2872 0.047 Uiso 1 1 calc R
C55 C 0.4004(3) 0.2734(3) -0.33697(19) 0.0368(16) Uani 1 1 d .
H55A H 0.4403 0.2650 -0.3487 0.044 Uiso 1 1 calc R
C56 C 0.3272(4) 0.2591(3) -0.35650(18) 0.0301(13) Uani 1 1 d .
H56A H 0.3167 0.2414 -0.3820 0.036 Uiso 1 1 calc R
C57 C 0.2688(3) 0.2703(3) -0.33932(17) 0.0249(12) Uani 1 1 d .
H57A H 0.2186 0.2604 -0.3531 0.030 Uiso 1 1 calc R
C58 C 0.2347(3) 0.0919(2) -0.28491(15) 0.0185(11) Uani 1 1 d .
C59 C 0.1596(3) 0.1076(3) -0.31395(16) 0.0246(12) Uani 1 1 d .
C60 C 0.1546(4) 0.1187(3) -0.35323(18) 0.0402(17) Uani 1 1 d .
H60A H 0.1972 0.1121 -0.3632 0.048 Uiso 1 1 calc R
C61 C 0.0874(5) 0.1395(4) -0.3783(2) 0.057(2) Uani 1 1 d .
H61A H 0.0847 0.1480 -0.4050 0.068 Uiso 1 1 calc R
C62 C 0.0251(5) 0.1477(4) -0.3642(2) 0.059(2) Uani 1 1 d .
H62A H -0.0210 0.1607 -0.3814 0.070 Uiso 1 1 calc R
C63 C 0.0294(4) 0.1369(3) -0.3253(2) 0.0457(19) Uani 1 1 d .
H63A H -0.0135 0.1437 -0.3156 0.055 Uiso 1 1 calc R
C64 C 0.0959(3) 0.1162(3) -0.3002(2) 0.0310(14) Uani 1 1 d .
H64A H 0.0981 0.1079 -0.2734 0.037 Uiso 1 1 calc R
C65 C 0.2816(3) 0.0509(3) -0.30538(15) 0.0216(11) Uani 1 1 d .
C66 C 0.3452(3) 0.0703(3) -0.31626(18) 0.0288(13) Uani 1 1 d .
H66A H 0.3635 0.1112 -0.3104 0.035 Uiso 1 1 calc R
C67 C 0.3825(4) 0.0300(3) -0.33581(19) 0.0359(15) Uani 1 1 d .
H67A H 0.4254 0.0442 -0.3435 0.043 Uiso 1 1 calc R
C68 C 0.3581(4) -0.0299(3) -0.34414(19) 0.0362(15) Uani 1 1 d .
H68A H 0.3842 -0.0569 -0.3573 0.043 Uiso 1 1 calc R
C69 C 0.2951(3) -0.0505(3) -0.33323(17) 0.0296(13) Uani 1 1 d .
H69A H 0.2780 -0.0918 -0.3386 0.036 Uiso 1 1 calc R
C70 C 0.2572(3) -0.0099(3) -0.31437(16) 0.0242(12) Uani 1 1 d .
H70A H 0.2135 -0.0240 -0.3074 0.029 Uiso 1 1 calc R
H42A H 0.252(3) 0.155(3) -0.1987(17) 0.018(6) Uiso 1 1 d .
H42B H 0.190(3) 0.213(3) -0.2060(17) 0.018(6) Uiso 1 1 d .
H43A H 0.160(3) 0.230(3) -0.3070(18) 0.018(6) Uiso 1 1 d .
H43B H 0.135(3) 0.250(3) -0.2707(17) 0.018(6) Uiso 1 1 d .
H44A H 0.320(3) 0.144(3) -0.2554(17) 0.018(6) Uiso 1 1 d .
H44B H 0.292(3) 0.171(3) -0.2923(17) 0.018(6) Uiso 1 1 d .
Sm3 Sm 0.251259(16) -0.317668(13) -0.009002(8) 0.02223(7) Uani 1 1 d .
Sm4 Sm 0.281593(14) 0.036586(12) 0.037897(8) 0.01627(7) Uani 1 1 d .
O3 O 0.2362(2) -0.32702(17) 0.04861(11) 0.0234(8) Uani 1 1 d .
O4 O 0.2417(2) -0.05248(17) 0.05240(11) 0.0202(8) Uani 1 1 d .
C71 C 0.3665(4) -0.3262(4) -0.0461(2) 0.0456(18) Uani 1 1 d .
C72 C 0.3834(3) -0.2739(3) -0.02128(19) 0.0340(15) Uani 1 1 d .
C73 C 0.4023(3) -0.2951(3) 0.01823(18) 0.0284(13) Uani 1 1 d .
C74 C 0.3957(3) -0.3602(3) 0.01780(18) 0.0317(14) Uani 1 1 d .
C75 C 0.3726(4) -0.3800(4) -0.0221(2) 0.0443(18) Uani 1 1 d .
C76 C 0.3599(5) -0.3230(5) -0.0897(2) 0.070(3) Uani 1 1 d .
H76A H 0.4078 -0.3090 -0.0940 0.105 Uiso 1 1 calc R
H76B H 0.3201 -0.2939 -0.1020 0.105 Uiso 1 1 calc R
H76C H 0.3477 -0.3642 -0.1013 0.105 Uiso 1 1 calc R
C77 C 0.3888(4) -0.2081(4) -0.0340(2) 0.0481(19) Uani 1 1 d .
H77A H 0.4338 -0.2031 -0.0436 0.072 Uiso 1 1 calc R
H77B H 0.3918 -0.1804 -0.0116 0.072 Uiso 1 1 calc R
H77C H 0.3441 -0.1978 -0.0550 0.072 Uiso 1 1 calc R
C78 C 0.4327(3) -0.2546(3) 0.05397(19) 0.0312(13) Uani 1 1 d .
H78A H 0.4681 -0.2245 0.0482 0.047 Uiso 1 1 calc R
H78B H 0.4585 -0.2805 0.0762 0.047 Uiso 1 1 calc R
H78C H 0.3910 -0.2327 0.0606 0.047 Uiso 1 1 calc R
C79 C 0.4152(4) -0.4038(3) 0.0529(2) 0.0432(17) Uani 1 1 d .
H79A H 0.4447 -0.4386 0.0471 0.065 Uiso 1 1 calc R
H79B H 0.3688 -0.4193 0.0582 0.065 Uiso 1 1 calc R
H79C H 0.4447 -0.3814 0.0760 0.065 Uiso 1 1 calc R
C80 C 0.3677(6) -0.4463(4) -0.0352(3) 0.068(3) Uani 1 1 d .
H80A H 0.4164 -0.4665 -0.0248 0.102 Uiso 1 1 calc R
H80B H 0.3543 -0.4479 -0.0640 0.102 Uiso 1 1 calc R
H80C H 0.3292 -0.4677 -0.0255 0.102 Uiso 1 1 calc R
C81 C 0.1516(4) -0.2972(3) -0.08145(18) 0.0398(17) Uani 1 1 d .
C82 C 0.1089(4) -0.2815(3) -0.05439(19) 0.0388(16) Uani 1 1 d .
C83 C 0.0967(4) -0.3357(4) -0.03562(18) 0.0416(18) Uani 1 1 d .
C84 C 0.1313(4) -0.3840(3) -0.04902(19) 0.0463(19) Uani 1 1 d .
C85 C 0.1643(4) -0.3619(3) -0.0784(2) 0.0432(17) Uani 1 1 d .
C86 C 0.1680(5) -0.2541(4) -0.1115(2) 0.061(2) Uani 1 1 d .
H86A H 0.1208 -0.2363 -0.1272 0.092 Uiso 1 1 calc R
H86B H 0.1927 -0.2770 -0.1286 0.092 Uiso 1 1 calc R
H86C H 0.2011 -0.2208 -0.0982 0.092 Uiso 1 1 calc R
C87 C 0.0695(5) -0.2204(4) -0.0538(3) 0.062(2) Uani 1 1 d .
H87A H 0.0203 -0.2214 -0.0730 0.093 Uiso 1 1 calc R
H87B H 0.1000 -0.1870 -0.0605 0.093 Uiso 1 1 calc R
H87C H 0.0626 -0.2132 -0.0275 0.093 Uiso 1 1 calc R
C88 C 0.0414(4) -0.3425(5) -0.0106(2) 0.067(3) Uani 1 1 d .
H88A H -0.0061 -0.3595 -0.0266 0.101 Uiso 1 1 calc R
H88B H 0.0322 -0.3019 -0.0004 0.101 Uiso 1 1 calc R
H88C H 0.0623 -0.3706 0.0114 0.101 Uiso 1 1 calc R
C89 C 0.1279(6) -0.4517(4) -0.0377(3) 0.073(3) Uani 1 1 d .
H89A H 0.0864 -0.4722 -0.0567 0.110 Uiso 1 1 calc R
H89B H 0.1195 -0.4545 -0.0114 0.110 Uiso 1 1 calc R
H89C H 0.1754 -0.4721 -0.0378 0.110 Uiso 1 1 calc R
C90 C 0.1915(6) -0.4023(5) -0.1073(2) 0.071(3) Uani 1 1 d .
H90A H 0.1492 -0.4259 -0.1233 0.107 Uiso 1 1 calc R
H90B H 0.2301 -0.4309 -0.0928 0.107 Uiso 1 1 calc R
H90C H 0.2128 -0.3760 -0.1244 0.107 Uiso 1 1 calc R
C91 C 0.4039(3) 0.0756(3) 0.01286(16) 0.0222(12) Uani 1 1 d .
C92 C 0.4176(3) 0.0989(3) 0.05170(16) 0.0206(11) Uani 1 1 d .
C93 C 0.4299(3) 0.0480(3) 0.07763(16) 0.0210(11) Uani 1 1 d .
C94 C 0.4242(3) -0.0071(3) 0.05539(16) 0.0229(12) Uani 1 1 d .
C95 C 0.4057(3) 0.0101(3) 0.01465(17) 0.0245(12) Uani 1 1 d .
C96 C 0.4034(3) 0.1141(3) -0.02304(17) 0.0303(13) Uani 1 1 d .
H96A H 0.4552 0.1226 -0.0239 0.045 Uiso 1 1 calc R
H96B H 0.3772 0.1532 -0.0218 0.045 Uiso 1 1 calc R
H96C H 0.3774 0.0914 -0.0467 0.045 Uiso 1 1 calc R
C97 C 0.4277(3) 0.1656(3) 0.06460(18) 0.0304(13) Uani 1 1 d .
H97A H 0.4772 0.1709 0.0831 0.046 Uiso 1 1 calc R
H97B H 0.3885 0.1770 0.0775 0.046 Uiso 1 1 calc R
H97C H 0.4240 0.1921 0.0416 0.046 Uiso 1 1 calc R
C98 C 0.4567(3) 0.0528(3) 0.12163(17) 0.0297(13) Uani 1 1 d .
H98A H 0.5107 0.0615 0.1292 0.044 Uiso 1 1 calc R
H98B H 0.4470 0.0137 0.1335 0.044 Uiso 1 1 calc R
H98C H 0.4297 0.0864 0.1308 0.044 Uiso 1 1 calc R
C99 C 0.4409(3) -0.0708(3) 0.07161(18) 0.0293(13) Uani 1 1 d .
H99A H 0.4943 -0.0800 0.0748 0.044 Uiso 1 1 calc R
H99B H 0.4102 -0.1008 0.0535 0.044 Uiso 1 1 calc R
H99C H 0.4293 -0.0735 0.0972 0.044 Uiso 1 1 calc R
C100 C 0.3970(3) -0.0330(3) -0.01936(18) 0.0295(13) Uani 1 1 d .
H10D H 0.4449 -0.0361 -0.0265 0.044 Uiso 1 1 calc R
H10E H 0.3583 -0.0171 -0.0418 0.044 Uiso 1 1 calc R
H10F H 0.3823 -0.0740 -0.0121 0.044 Uiso 1 1 calc R
C101 C 0.2126(3) 0.1430(2) 0.00021(16) 0.0216(11) Uani 1 1 d .
C102 C 0.1762(3) 0.1293(3) 0.02984(16) 0.0213(11) Uani 1 1 d .
C103 C 0.1354(3) 0.0734(2) 0.02010(15) 0.0189(11) Uani 1 1 d .
C104 C 0.1484(3) 0.0512(3) -0.01542(15) 0.0209(11) Uani 1 1 d .
C105 C 0.1963(3) 0.0941(3) -0.02760(16) 0.0223(12) Uani 1 1 d .
C106 C 0.2501(3) 0.2042(3) -0.00360(19) 0.0324(14) Uani 1 1 d .
H10G H 0.2125 0.2374 -0.0078 0.049 Uiso 1 1 calc R
H10H H 0.2725 0.2025 -0.0259 0.049 Uiso 1 1 calc R
H10I H 0.2894 0.2125 0.0205 0.049 Uiso 1 1 calc R
C107 C 0.1727(4) 0.1712(3) 0.06327(18) 0.0329(14) Uani 1 1 d .
H10J H 0.1279 0.1976 0.0554 0.049 Uiso 1 1 calc R
H10K H 0.2178 0.1973 0.0701 0.049 Uiso 1 1 calc R
H10L H 0.1700 0.1463 0.0861 0.049 Uiso 1 1 calc R
C108 C 0.0800(3) 0.0491(3) 0.04087(17) 0.0249(12) Uani 1 1 d .
H10M H 0.0408 0.0802 0.0400 0.037 Uiso 1 1 calc R
H10N H 0.1058 0.0401 0.0683 0.037 Uiso 1 1 calc R
H10O H 0.0570 0.0111 0.0280 0.037 Uiso 1 1 calc R
C109 C 0.1160(3) -0.0058(3) -0.03777(18) 0.0289(13) Uani 1 1 d .
H10P H 0.0813 0.0062 -0.0628 0.043 Uiso 1 1 calc R
H10Q H 0.0890 -0.0298 -0.0222 0.043 Uiso 1 1 calc R
H10R H 0.1567 -0.0309 -0.0429 0.043 Uiso 1 1 calc R
C110 C 0.2148(4) 0.0910(3) -0.06748(18) 0.0355(15) Uani 1 1 d .
H11A H 0.1681 0.0922 -0.0885 0.053 Uiso 1 1 calc R
H11B H 0.2417 0.0524 -0.0693 0.053 Uiso 1 1 calc R
H11C H 0.2464 0.1264 -0.0702 0.053 Uiso 1 1 calc R
C111 C 0.2285(3) -0.1919(2) 0.05251(16) 0.0195(11) Uani 1 1 d .
C112 C 0.2367(3) -0.1868(3) 0.01622(17) 0.0243(12) Uani 1 1 d .
C113 C 0.1715(3) -0.2366(2) 0.06191(17) 0.0204(11) Uani 1 1 d .
C114 C 0.2738(3) -0.1519(3) 0.08481(17) 0.0203(11) Uani 1 1 d .
C115 C 0.2043(3) -0.3011(2) 0.07680(15) 0.0188(11) Uani 1 1 d .
C116 C 0.2634(3) -0.2933(2) 0.11652(16) 0.0199(11) Uani 1 1 d .
C117 C 0.2442(3) -0.2688(3) 0.14940(16) 0.0240(12) Uani 1 1 d .
H11D H 0.1933 -0.2586 0.1478 0.029 Uiso 1 1 calc R
C118 C 0.2988(3) -0.2594(3) 0.18413(17) 0.0309(14) Uani 1 1 d .
H11E H 0.2851 -0.2422 0.2061 0.037 Uiso 1 1 calc R
C119 C 0.3730(3) -0.2749(3) 0.18738(17) 0.0311(14) Uani 1 1 d .
H11F H 0.4103 -0.2682 0.2113 0.037 Uiso 1 1 calc R
C120 C 0.3922(3) -0.3002(3) 0.15522(18) 0.0307(14) Uani 1 1 d .
H12A H 0.4429 -0.3113 0.1571 0.037 Uiso 1 1 calc R
C121 C 0.3373(3) -0.3095(3) 0.12007(16) 0.0236(12) Uani 1 1 d .
H12B H 0.3510 -0.3272 0.0983 0.028 Uiso 1 1 calc R
C122 C 0.1421(3) -0.3441(3) 0.08393(16) 0.0230(12) Uani 1 1 d .
C123 C 0.0760(3) -0.3235(3) 0.09165(18) 0.0298(13) Uani 1 1 d .
H12C H 0.0675 -0.2802 0.0930 0.036 Uiso 1 1 calc R
C124 C 0.0217(4) -0.3650(3) 0.09743(19) 0.0385(16) Uani 1 1 d .
H12D H -0.0235 -0.3502 0.1025 0.046 Uiso 1 1 calc R
C125 C 0.0344(4) -0.4281(3) 0.09574(19) 0.0412(17) Uani 1 1 d .
H12E H -0.0024 -0.4567 0.0995 0.049 Uiso 1 1 calc R
C126 C 0.1001(4) -0.4495(3) 0.08867(19) 0.0402(17) Uani 1 1 d .
H12F H 0.1086 -0.4927 0.0877 0.048 Uiso 1 1 calc R
C127 C 0.1543(4) -0.4079(3) 0.08286(17) 0.0303(14) Uani 1 1 d .
H12G H 0.1996 -0.4230 0.0782 0.036 Uiso 1 1 calc R
C128 C 0.2379(3) -0.0861(2) 0.08564(16) 0.0195(11) Uani 1 1 d .
C129 C 0.1561(3) -0.0972(2) 0.08788(16) 0.0207(11) Uani 1 1 d .
C130 C 0.1393(3) -0.1083(3) 0.12357(18) 0.0266(12) Uani 1 1 d .
H13A H 0.1775 -0.1043 0.1474 0.032 Uiso 1 1 calc R
C131 C 0.0671(4) -0.1253(3) 0.1244(2) 0.0363(15) Uani 1 1 d .
H13B H 0.0560 -0.1325 0.1489 0.044 Uiso 1 1 calc R
C132 C 0.0112(3) -0.1316(3) 0.0899(2) 0.0385(16) Uani 1 1 d .
H13C H -0.0382 -0.1434 0.0906 0.046 Uiso 1 1 calc R
C133 C 0.0274(3) -0.1206(3) 0.0543(2) 0.0354(15) Uani 1 1 d .
H13D H -0.0108 -0.1251 0.0305 0.043 Uiso 1 1 calc R
C134 C 0.0994(3) -0.1031(3) 0.05342(18) 0.0269(13) Uani 1 1 d .
H13E H 0.1101 -0.0950 0.0289 0.032 Uiso 1 1 calc R
C135 C 0.2802(3) -0.0490(2) 0.12220(16) 0.0203(11) Uani 1 1 d .
C136 C 0.2636(3) 0.0141(3) 0.12273(16) 0.0231(12) Uani 1 1 d .
H13F H 0.2281 0.0316 0.1009 0.028 Uiso 1 1 calc R
C137 C 0.2974(3) 0.0517(3) 0.15429(19) 0.0308(14) Uani 1 1 d .
H13G H 0.2861 0.0947 0.1537 0.037 Uiso 1 1 calc R
C138 C 0.3479(3) 0.0259(3) 0.18671(18) 0.0313(14) Uani 1 1 d .
H13H H 0.3706 0.0509 0.2087 0.038 Uiso 1 1 calc R
C139 C 0.3648(3) -0.0360(3) 0.18682(17) 0.0313(14) Uani 1 1 d .
H13I H 0.3996 -0.0533 0.2090 0.038 Uiso 1 1 calc R
C140 C 0.3317(3) -0.0740(3) 0.15478(17) 0.0268(12) Uani 1 1 d .
H14A H 0.3443 -0.1166 0.1553 0.032 Uiso 1 1 calc R
H12X H 0.200(3) -0.204(3) -0.0060(17) 0.015(6) Uiso 1 1 d .
H12Z H 0.272(3) -0.158(3) 0.0093(16) 0.015(6) Uiso 1 1 d .
H13X H 0.152(3) -0.215(3) 0.0839(17) 0.015(6) Uiso 1 1 d .
H13Z H 0.137(3) -0.244(3) 0.0399(17) 0.015(6) Uiso 1 1 d .
H14X H 0.320(3) -0.144(3) 0.0810(16) 0.015(6) Uiso 1 1 d .
H14Z H 0.273(3) -0.172(3) 0.1082(17) 0.015(6) Uiso 1 1 d .
C141 C 0.1506(5) -0.6117(5) 0.0043(3) 0.080 Uiso 1 1 d D
H14B H 0.0995 -0.6028 0.0063 0.120 Uiso 1 1 calc R
H14C H 0.1576 -0.6566 0.0035 0.120 Uiso 1 1 calc R
H14D H 0.1580 -0.5932 -0.0198 0.120 Uiso 1 1 calc R
C142 C 0.2065(4) -0.5851(5) 0.0391(3) 0.080 Uiso 1 1 d D
H14E H 0.2017 -0.5395 0.0399 0.096 Uiso 1 1 calc R
H14F H 0.1994 -0.6026 0.0639 0.096 Uiso 1 1 calc R
C143 C 0.2815(4) -0.6033(5) 0.0334(3) 0.080 Uiso 1 1 d D
H14G H 0.2802 -0.6490 0.0316 0.096 Uiso 1 1 calc R
H14H H 0.2811 -0.5883 0.0068 0.096 Uiso 1 1 calc R
C144 C 0.3584(4) -0.5880(5) 0.0584(3) 0.080 Uiso 1 1 d D
H14I H 0.3650 -0.6103 0.0836 0.096 Uiso 1 1 calc R
H14J H 0.3589 -0.5432 0.0645 0.096 Uiso 1 1 calc R
C145 C 0.4265(5) -0.6011(4) 0.0438(3) 0.080 Uiso 1 1 d D
H14K H 0.4207 -0.5828 0.0175 0.096 Uiso 1 1 calc R
H14L H 0.4721 -0.5836 0.0620 0.096 Uiso 1 1 calc R
C146 C 0.4320(6) -0.6702(4) 0.0420(3) 0.080 Uiso 1 1 d D
H14M H 0.4756 -0.6815 0.0325 0.120 Uiso 1 1 calc R
H14N H 0.3862 -0.6867 0.0241 0.120 Uiso 1 1 calc R
H14O H 0.4377 -0.6876 0.0683 0.120 Uiso 1 1 calc R
C147 C 0.5220(4) 0.1446(5) -0.2805(3) 0.080 Uiso 1 1 d D
H14P H 0.5023 0.1774 -0.2667 0.120 Uiso 1 1 calc R
H14Q H 0.5160 0.1045 -0.2687 0.120 Uiso 1 1 calc R
H14R H 0.4943 0.1444 -0.3082 0.120 Uiso 1 1 calc R
C148 C 0.6037(4) 0.1561(4) -0.2771(3) 0.080 Uiso 1 1 d D
H14S H 0.6317 0.1566 -0.2490 0.096 Uiso 1 1 calc R
H14T H 0.6099 0.1971 -0.2884 0.096 Uiso 1 1 calc R
C149 C 0.6356(3) 0.1069(4) -0.2981(3) 0.080 Uiso 1 1 d D
H14U H 0.6087 0.1091 -0.3263 0.096 Uiso 1 1 calc R
H14V H 0.6235 0.0662 -0.2883 0.096 Uiso 1 1 calc R
C150 C 0.7183(3) 0.1078(5) -0.2952(2) 0.080 Uiso 1 1 d D
H15A H 0.7267 0.0686 -0.3080 0.096 Uiso 1 1 calc R
H15B H 0.7234 0.1409 -0.3137 0.096 Uiso 1 1 calc R
C151 C 0.7881(4) 0.1146(5) -0.2622(3) 0.080 Uiso 1 1 d D
H15C H 0.7918 0.0715 -0.2525 0.096 Uiso 1 1 calc R
H15D H 0.7660 0.1373 -0.2435 0.096 Uiso 1 1 calc R
C152 C 0.8686(4) 0.1333(5) -0.2458(3) 0.080 Uiso 1 1 d D
H15E H 0.8848 0.1219 -0.2180 0.120 Uiso 1 1 calc R
H15F H 0.8734 0.1781 -0.2485 0.120 Uiso 1 1 calc R
H15G H 0.9001 0.1120 -0.2602 0.120 Uiso 1 1 calc R

loop_
_atom_site_aniso_label
_atom_site_aniso_U_11
_atom_site_aniso_U_22
_atom_site_aniso_U_33
_atom_site_aniso_U_23
_atom_site_aniso_U_13
_atom_site_aniso_U_12
Sm1 0.01960(13) 0.02090(14) 0.01563(14) 0.00005(11) 0.00555(10) 0.00237(11)
Sm2 0.01536(13) 0.01777(13) 0.01426(13) 0.00262(10) 0.00307(10) -0.00043(10)
O1 0.0253(19) 0.0225(19) 0.0148(18) -0.0007(15) 0.0044(15) 0.0015(15)
O2 0.0214(19) 0.0189(19) 0.021(2) 0.0049(15) 0.0046(15) 0.0007(15)
C1 0.032(3) 0.035(3) 0.031(3) -0.003(3) 0.015(3) 0.005(3)
C2 0.034(3) 0.040(4) 0.037(4) 0.014(3) 0.022(3) 0.016(3)
C3 0.026(3) 0.030(3) 0.049(4) -0.001(3) 0.022(3) 0.000(3)
C4 0.019(3) 0.041(4) 0.033(3) 0.000(3) 0.012(2) 0.008(3)
C5 0.028(3) 0.028(3) 0.039(4) 0.003(3) 0.019(3) 0.011(3)
C6 0.061(5) 0.066(5) 0.044(5) -0.023(4) 0.021(4) 0.015(4)
C7 0.069(5) 0.060(5) 0.053(5) 0.028(4) 0.038(4) 0.023(4)
C8 0.043(4) 0.042(4) 0.102(7) -0.007(4) 0.041(5) -0.003(3)
C9 0.028(3) 0.067(5) 0.043(4) -0.002(4) 0.009(3) 0.014(3)
C10 0.045(4) 0.034(4) 0.069(5) 0.016(4) 0.033(4) 0.014(3)
C11 0.025(3) 0.039(3) 0.021(3) -0.003(3) 0.002(2) 0.000(3)
C12 0.025(3) 0.026(3) 0.020(3) 0.002(2) 0.000(2) -0.001(2)
C13 0.015(2) 0.027(3) 0.019(3) -0.001(2) -0.001(2) 0.003(2)
C14 0.017(3) 0.026(3) 0.026(3) -0.002(2) 0.000(2) -0.002(2)
C15 0.026(3) 0.027(3) 0.023(3) -0.006(2) 0.001(2) 0.001(2)
C16 0.051(4) 0.065(5) 0.020(3) -0.001(3) 0.007(3) 0.004(4)
C17 0.036(3) 0.034(3) 0.026(3) 0.006(3) -0.002(3) -0.005(3)
C18 0.020(3) 0.029(3) 0.032(3) -0.010(3) 0.003(2) -0.001(2)
C19 0.033(3) 0.027(3) 0.030(3) -0.002(3) 0.005(3) -0.007(3)
C20 0.043(4) 0.033(4) 0.038(4) -0.011(3) 0.004(3) 0.000(3)
C21 0.021(3) 0.024(3) 0.030(3) 0.005(2) 0.010(2) -0.005(2)
C22 0.019(3) 0.028(3) 0.028(3) -0.006(2) 0.009(2) -0.011(2)
C23 0.015(2) 0.026(3) 0.025(3) 0.003(2) 0.003(2) -0.006(2)
C24 0.018(3) 0.028(3) 0.027(3) 0.001(2) 0.010(2) -0.005(2)
C25 0.021(3) 0.032(3) 0.025(3) 0.003(2) 0.010(2) -0.003(2)
C26 0.037(3) 0.028(3) 0.041(4) 0.006(3) 0.007(3) -0.008(3)
C27 0.039(4) 0.035(4) 0.035(4) -0.009(3) 0.014(3) -0.005(3)
C28 0.020(3) 0.036(3) 0.029(3) 0.004(3) 0.002(2) -0.005(2)
C29 0.032(3) 0.040(4) 0.044(4) -0.001(3) 0.019(3) 0.006(3)
C30 0.037(4) 0.057(4) 0.028(3) 0.009(3) 0.019(3) 0.000(3)
C31 0.021(3) 0.021(3) 0.019(3) 0.002(2) 0.000(2) 0.001(2)
C32 0.017(2) 0.027(3) 0.015(3) 0.002(2) 0.003(2) 0.004(2)
C33 0.013(2) 0.027(3) 0.014(3) 0.004(2) -0.0014(19) 0.001(2)
C34 0.021(3) 0.029(3) 0.017(3) 0.001(2) 0.002(2) -0.001(2)
C35 0.020(3) 0.028(3) 0.017(3) 0.005(2) 0.002(2) 0.000(2)
C36 0.033(3) 0.025(3) 0.046(4) 0.003(3) 0.013(3) 0.004(3)
C37 0.023(3) 0.038(3) 0.023(3) -0.003(3) 0.010(2) 0.000(2)
C38 0.025(3) 0.028(3) 0.027(3) 0.003(2) 0.001(2) -0.002(2)
C39 0.039(3) 0.041(4) 0.024(3) -0.010(3) 0.012(3) -0.005(3)
C40 0.037(3) 0.046(4) 0.024(3) 0.015(3) 0.006(3) 0.001(3)
C41 0.020(3) 0.015(2) 0.019(3) 0.001(2) 0.003(2) 0.000(2)
C42 0.025(3) 0.021(3) 0.022(3) 0.001(2) 0.005(2) 0.002(2)
C43 0.020(3) 0.019(3) 0.017(3) 0.001(2) 0.003(2) 0.003(2)
C44 0.017(3) 0.022(3) 0.014(3) 0.003(2) 0.003(2) 0.001(2)
C45 0.021(3) 0.020(3) 0.016(3) 0.001(2) 0.004(2) 0.000(2)
C46 0.025(3) 0.020(3) 0.018(3) 0.003(2) 0.012(2) 0.001(2)
C47 0.027(3) 0.025(3) 0.021(3) 0.004(2) 0.007(2) 0.007(2)
C48 0.030(3) 0.035(3) 0.023(3) 0.008(3) 0.007(2) 0.010(3)
C49 0.033(3) 0.033(3) 0.030(3) 0.015(3) 0.013(3) 0.014(3)
C50 0.035(3) 0.021(3) 0.034(3) 0.008(3) 0.018(3) 0.006(2)
C51 0.026(3) 0.025(3) 0.025(3) 0.003(2) 0.010(2) 0.001(2)
C52 0.021(3) 0.016(3) 0.023(3) 0.005(2) 0.008(2) 0.000(2)
C53 0.022(3) 0.033(3) 0.023(3) 0.001(2) 0.004(2) -0.002(2)
C54 0.024(3) 0.060(5) 0.034(4) 0.003(3) 0.008(3) -0.001(3)
C55 0.027(3) 0.056(4) 0.034(4) 0.011(3) 0.018(3) 0.010(3)
C56 0.039(3) 0.034(3) 0.021(3) 0.004(3) 0.015(3) 0.007(3)
C57 0.026(3) 0.028(3) 0.020(3) 0.005(2) 0.005(2) 0.003(2)
C58 0.022(3) 0.017(3) 0.014(2) 0.005(2) 0.000(2) -0.001(2)
C59 0.029(3) 0.017(3) 0.022(3) -0.003(2) -0.004(2) -0.001(2)
C60 0.055(4) 0.040(4) 0.018(3) 0.002(3) -0.004(3) 0.013(3)
C61 0.073(6) 0.055(5) 0.027(4) 0.000(3) -0.015(4) 0.021(4)
C62 0.049(5) 0.053(5) 0.052(5) -0.004(4) -0.027(4) 0.013(4)
C63 0.022(3) 0.035(4) 0.070(5) -0.004(4) -0.007(3) 0.004(3)
C64 0.024(3) 0.025(3) 0.038(4) 0.005(3) -0.003(3) -0.002(2)
C65 0.026(3) 0.024(3) 0.012(2) 0.000(2) -0.001(2) 0.007(2)
C66 0.036(3) 0.025(3) 0.027(3) 0.001(2) 0.011(3) 0.001(3)
C67 0.043(4) 0.036(4) 0.034(4) -0.002(3) 0.021(3) 0.004(3)
C68 0.048(4) 0.036(4) 0.026(3) -0.008(3) 0.011(3) 0.013(3)
C69 0.034(3) 0.028(3) 0.023(3) -0.008(2) -0.001(2) 0.003(3)
C70 0.026(3) 0.025(3) 0.018(3) -0.002(2) 0.000(2) 0.001(2)
Sm3 0.02836(15) 0.02316(15) 0.01295(14) -0.00169(11) 0.00138(11) -0.00090(12)
Sm4 0.01447(12) 0.01993(14) 0.01430(13) 0.00276(10) 0.00355(10) 0.00041(10)
O3 0.031(2) 0.021(2) 0.0172(19) -0.0018(16) 0.0045(16) 0.0009(16)
O4 0.0231(19) 0.0204(19) 0.0179(19) 0.0035(15) 0.0064(15) -0.0008(15)
C71 0.045(4) 0.070(5) 0.024(3) -0.006(3) 0.012(3) 0.012(4)
C72 0.029(3) 0.046(4) 0.031(3) 0.006(3) 0.016(3) 0.007(3)
C73 0.020(3) 0.036(3) 0.030(3) 0.002(3) 0.009(2) 0.005(2)
C74 0.032(3) 0.035(3) 0.026(3) -0.006(3) 0.004(3) 0.010(3)
C75 0.048(4) 0.048(4) 0.036(4) -0.013(3) 0.009(3) 0.012(3)
C76 0.074(6) 0.112(8) 0.030(4) -0.001(5) 0.024(4) 0.013(6)
C77 0.043(4) 0.060(5) 0.047(4) 0.028(4) 0.022(3) 0.004(4)
C78 0.026(3) 0.033(3) 0.035(3) -0.002(3) 0.009(3) -0.002(3)
C79 0.050(4) 0.034(4) 0.043(4) 0.004(3) 0.007(3) 0.016(3)
C80 0.081(6) 0.056(5) 0.060(6) -0.024(4) 0.007(5) 0.018(5)
C81 0.043(4) 0.052(4) 0.016(3) 0.012(3) -0.006(3) -0.018(3)
C82 0.033(3) 0.045(4) 0.027(3) -0.004(3) -0.013(3) -0.002(3)
C83 0.036(4) 0.065(5) 0.017(3) 0.002(3) -0.003(3) -0.020(3)
C84 0.062(5) 0.044(4) 0.021(3) 0.003(3) -0.009(3) -0.025(4)
C85 0.049(4) 0.049(4) 0.023(3) -0.010(3) -0.006(3) -0.006(3)
C86 0.067(5) 0.075(6) 0.034(4) 0.021(4) -0.001(4) -0.022(5)
C87 0.044(5) 0.073(6) 0.056(5) 0.003(4) -0.012(4) 0.016(4)
C88 0.043(4) 0.122(8) 0.029(4) 0.006(5) -0.003(3) -0.032(5)
C89 0.118(8) 0.044(5) 0.046(5) -0.002(4) -0.001(5) -0.034(5)
C90 0.095(7) 0.073(6) 0.039(5) -0.024(4) 0.006(5) -0.005(5)
C91 0.017(3) 0.032(3) 0.019(3) 0.002(2) 0.007(2) 0.000(2)
C92 0.017(2) 0.028(3) 0.019(3) -0.001(2) 0.007(2) -0.005(2)
C93 0.012(2) 0.030(3) 0.021(3) 0.000(2) 0.003(2) -0.002(2)
C94 0.014(2) 0.034(3) 0.020(3) 0.001(2) 0.005(2) 0.002(2)
C95 0.017(3) 0.037(3) 0.021(3) -0.001(2) 0.008(2) -0.002(2)
C96 0.030(3) 0.042(4) 0.021(3) 0.004(3) 0.011(2) -0.005(3)
C97 0.030(3) 0.036(3) 0.024(3) -0.002(3) 0.005(2) -0.007(3)
C98 0.020(3) 0.047(4) 0.019(3) 0.002(3) 0.001(2) -0.002(3)
C99 0.023(3) 0.034(3) 0.032(3) 0.003(3) 0.010(3) 0.006(2)
C100 0.027(3) 0.035(3) 0.028(3) -0.003(3) 0.011(2) -0.001(3)
C101 0.021(3) 0.020(3) 0.023(3) 0.006(2) 0.003(2) 0.002(2)
C102 0.019(3) 0.024(3) 0.019(3) 0.001(2) 0.002(2) 0.006(2)
C103 0.018(3) 0.024(3) 0.013(3) 0.003(2) 0.001(2) 0.006(2)
C104 0.019(3) 0.028(3) 0.013(3) 0.001(2) 0.000(2) 0.005(2)
C105 0.018(3) 0.033(3) 0.015(3) 0.004(2) 0.002(2) 0.006(2)
C106 0.031(3) 0.031(3) 0.036(4) 0.008(3) 0.010(3) -0.001(3)
C107 0.034(3) 0.036(3) 0.027(3) -0.007(3) 0.007(3) 0.001(3)
C108 0.021(3) 0.031(3) 0.023(3) 0.004(2) 0.006(2) 0.004(2)
C109 0.026(3) 0.034(3) 0.025(3) -0.004(3) 0.002(2) 0.005(3)
C110 0.032(3) 0.053(4) 0.021(3) 0.005(3) 0.008(3) 0.004(3)
C111 0.019(3) 0.017(3) 0.021(3) 0.000(2) 0.003(2) 0.002(2)
C112 0.028(3) 0.022(3) 0.023(3) -0.001(2) 0.007(2) -0.003(2)
C113 0.021(3) 0.020(3) 0.018(3) 0.001(2) 0.000(2) 0.000(2)
C114 0.022(3) 0.020(3) 0.020(3) -0.001(2) 0.007(2) -0.001(2)
C115 0.021(3) 0.018(3) 0.017(3) 0.000(2) 0.003(2) -0.001(2)
C116 0.024(3) 0.014(2) 0.020(3) 0.004(2) 0.002(2) -0.004(2)
C117 0.024(3) 0.027(3) 0.021(3) 0.002(2) 0.007(2) -0.004(2)
C118 0.038(3) 0.037(3) 0.019(3) -0.002(3) 0.008(3) -0.008(3)
C119 0.028(3) 0.041(4) 0.019(3) 0.004(3) -0.004(2) -0.010(3)
C120 0.024(3) 0.035(3) 0.029(3) 0.004(3) 0.001(2) -0.002(3)
C121 0.026(3) 0.024(3) 0.019(3) 0.000(2) 0.003(2) -0.003(2)
C122 0.024(3) 0.025(3) 0.016(3) 0.002(2) -0.002(2) -0.008(2)
C123 0.028(3) 0.031(3) 0.028(3) 0.004(3) 0.003(2) -0.008(3)
C124 0.031(3) 0.052(4) 0.032(4) 0.005(3) 0.007(3) -0.012(3)
C125 0.039(4) 0.050(4) 0.028(3) 0.005(3) -0.003(3) -0.024(3)
C126 0.058(5) 0.028(3) 0.031(4) 0.003(3) 0.004(3) -0.017(3)
C127 0.036(3) 0.029(3) 0.022(3) 0.005(2) 0.000(3) -0.008(3)
C128 0.019(3) 0.022(3) 0.018(3) 0.003(2) 0.005(2) 0.000(2)
C129 0.023(3) 0.015(3) 0.023(3) 0.000(2) 0.005(2) 0.000(2)
C130 0.027(3) 0.026(3) 0.028(3) -0.002(2) 0.009(2) -0.004(2)
C131 0.036(4) 0.035(4) 0.047(4) 0.003(3) 0.027(3) -0.001(3)
C132 0.021(3) 0.032(3) 0.065(5) 0.004(3) 0.015(3) 0.000(3)
C133 0.021(3) 0.030(3) 0.050(4) 0.006(3) -0.001(3) 0.006(2)
C134 0.021(3) 0.024(3) 0.034(3) 0.007(3) 0.003(2) 0.004(2)
C135 0.019(3) 0.020(3) 0.023(3) 0.000(2) 0.008(2) -0.004(2)
C136 0.024(3) 0.029(3) 0.019(3) -0.002(2) 0.012(2) 0.000(2)
C137 0.032(3) 0.026(3) 0.041(4) -0.010(3) 0.020(3) -0.006(2)
C138 0.032(3) 0.041(4) 0.022(3) -0.011(3) 0.009(2) -0.010(3)
C139 0.032(3) 0.044(4) 0.018(3) -0.005(3) 0.005(2) -0.007(3)
C140 0.028(3) 0.028(3) 0.024(3) 0.002(2) 0.006(2) -0.001(2)

loop_
_atom_type_symbol
_atom_type_description
_atom_type_scat_dispersion_real
_atom_type_scat_dispersion_imag
_atom_type_scat_source
C C 0.0033 0.0016 'International Tables Vol C Tables 4.2.6.8 and 6.1.1.4'
H H 0.0000 0.0000 'International Tables Vol C Tables 4.2.6.8 and 6.1.1.4'
O O 0.0106 0.0060 'International Tables Vol C Tables 4.2.6.8 and 6.1.1.4'
Sm Sm -0.1638 3.4418 'International Tables Vol C Tables 4.2.6.8 and 6.1.1.4'

loop_
_geom_angle_atom_site_label_1
_geom_angle_atom_site_label_2
_geom_angle_atom_site_label_3
_geom_angle
Cnt1 Sm1 O1 112.7
Cnt1 Sm1 C42 101.8
Cnt2 Sm1 O1 111.0
Cnt2 Sm1 C42 106.5
Cnt1 Sm1 Cnt2 132.6
Cnt3 Sm2 O2 109.7
Cnt4 Sm2 O2 114.1
Cnt3 Sm2 Cnt4 132.9
O1 Sm1 C5 98.05(17)
O1 Sm1 C13 91.06(15)
C5 Sm1 C13 154.40(18)
O1 Sm1 C1 128.33(17)
C5 Sm1 C1 30.32(19)
C13 Sm1 C1 133.94(18)
O1 Sm1 C14 87.61(16)
C5 Sm1 C14 126.28(18)
C13 Sm1 C14 29.88(16)
C1 Sm1 C14 117.95(18)
O1 Sm1 C12 119.91(16)
C5 Sm1 C12 139.65(19)
C13 Sm1 C12 30.31(17)
C1 Sm1 C12 110.12(18)
C14 Sm1 C12 49.64(17)
O1 Sm1 C4 87.43(16)
C5 Sm1 C4 29.73(19)
C13 Sm1 C4 175.87(18)
C1 Sm1 C4 49.27(19)
C14 Sm1 C4 153.69(18)
C12 Sm1 C4 149.75(18)
O1 Sm1 C15 113.64(16)
C5 Sm1 C15 105.33(19)
C13 Sm1 C15 49.34(17)
C1 Sm1 C15 89.00(18)
C14 Sm1 C15 30.15(17)
C12 Sm1 C15 49.13(17)
C4 Sm1 C15 134.73(18)
O1 Sm1 C2 135.46(17)
C5 Sm1 C2 49.37(18)
C13 Sm1 C2 131.97(18)
C1 Sm1 C2 29.84(19)
C14 Sm1 C2 134.6(2)
C12 Sm1 C2 101.72(18)
C4 Sm1 C2 48.78(19)
C15 Sm1 C2 105.1(2)
O1 Sm1 C11 136.23(16)
C5 Sm1 C11 111.99(19)
C13 Sm1 C11 49.11(17)
C1 Sm1 C11 85.17(18)
C14 Sm1 C11 49.09(17)
C12 Sm1 C11 29.58(17)
C4 Sm1 C11 133.55(18)
C15 Sm1 C11 29.35(18)
C2 Sm1 C11 88.00(19)
O1 Sm1 C3 107.80(17)
C5 Sm1 C3 48.91(18)
C13 Sm1 C3 148.73(18)
C1 Sm1 C3 48.92(19)
C14 Sm1 C3 164.01(19)
C12 Sm1 C3 121.51(18)
C4 Sm1 C3 29.38(19)
C15 Sm1 C3 134.20(19)
C2 Sm1 C3 29.4(2)
C11 Sm1 C3 115.91(19)
O1 Sm1 C42 74.73(15)
C5 Sm1 C42 120.44(18)
C13 Sm1 C42 85.02(16)
C1 Sm1 C42 123.87(18)
C14 Sm1 C42 112.62(16)
C12 Sm1 C42 84.92(16)
C4 Sm1 C42 90.88(17)
C15 Sm1 C42 132.21(16)
C2 Sm1 C42 95.38(19)
C11 Sm1 C42 112.36(17)
C3 Sm1 C42 76.60(17)
O2 Sm2 C34 101.47(16)
O2 Sm2 C25 116.50(16)
C34 Sm2 C25 102.47(17)
O2 Sm2 C33 87.80(15)
C34 Sm2 C33 30.49(16)
C25 Sm2 C33 132.76(17)
O2 Sm2 C24 88.63(15)
C34 Sm2 C24 121.76(17)
C25 Sm2 C24 30.13(17)
C33 Sm2 C24 149.37(17)
O2 Sm2 C22 114.50(16)
C34 Sm2 C22 141.50(17)
C25 Sm2 C22 49.83(17)
C33 Sm2 C22 154.24(17)
C24 Sm2 C22 49.69(17)
O2 Sm2 C21 135.94(15)
C34 Sm2 C21 112.06(17)
C25 Sm2 C21 30.23(17)
C33 Sm2 C21 134.79(16)
C24 Sm2 C21 49.73(17)
C22 Sm2 C21 30.15(17)
O2 Sm2 C23 87.63(15)
C34 Sm2 C23 150.83(17)
C25 Sm2 C23 49.54(17)
C33 Sm2 C23 175.39(16)
C24 Sm2 C23 29.89(17)
C22 Sm2 C23 30.07(17)
C21 Sm2 C23 49.57(17)
O2 Sm2 C32 106.70(15)
C34 Sm2 C32 49.58(16)
C25 Sm2 C32 133.12(17)
C33 Sm2 C32 29.96(16)
C24 Sm2 C32 163.24(17)
C22 Sm2 C32 125.30(17)
C21 Sm2 C32 116.65(17)
C23 Sm2 C32 153.22(17)
O2 Sm2 C35 131.31(15)
C34 Sm2 C35 29.87(17)
C25 Sm2 C35 87.50(17)
C33 Sm2 C35 49.43(16)
C24 Sm2 C35 115.67(17)
C22 Sm2 C35 113.18(17)
C21 Sm2 C35 86.12(17)
C23 Sm2 C35 134.41(16)
C32 Sm2 C35 48.83(16)
O2 Sm2 C31 135.63(15)
C34 Sm2 C31 49.25(16)
C25 Sm2 C31 103.55(17)
C33 Sm2 C31 49.51(16)
C24 Sm2 C31 133.56(17)
C22 Sm2 C31 105.46(17)
C21 Sm2 C31 88.42(16)
C23 Sm2 C31 135.06(16)
C32 Sm2 C31 29.92(16)
C35 Sm2 C31 29.20(16)
C45 O1 Sm1 147.8(3)
C58 O2 Sm2 139.8(3)
C5 C1 C2 107.3(6)
C5 C1 C6 124.4(6)
C2 C1 C6 127.3(7)
C5 C1 Sm1 73.2(3)
C2 C1 Sm1 77.1(3)
C6 C1 Sm1 124.4(4)
C3 C2 C1 107.9(6)
C3 C2 C7 124.8(7)
C1 C2 C7 126.7(7)
C3 C2 Sm1 76.4(3)
C1 C2 Sm1 73.1(3)
C7 C2 Sm1 123.3(4)
C4 C3 C2 108.1(6)
C4 C3 C8 126.0(7)
C2 C3 C8 124.7(7)
C4 C3 Sm1 74.0(3)
C2 C3 Sm1 74.2(3)
C8 C3 Sm1 127.7(4)
C5 C4 C3 107.7(6)
C5 C4 C9 126.3(6)
C3 C4 C9 125.4(6)
C5 C4 Sm1 71.7(3)
C3 C4 Sm1 76.6(3)
C9 C4 Sm1 124.0(4)
C4 C5 C1 108.8(6)
C4 C5 C10 126.1(6)
C1 C5 C10 125.0(6)
C4 C5 Sm1 78.6(3)
C1 C5 Sm1 76.5(3)
C10 C5 Sm1 113.9(4)
C15 C11 C12 108.3(5)
C15 C11 C16 126.4(6)
C12 C11 C16 124.1(6)
C15 C11 Sm1 74.3(3)
C12 C11 Sm1 72.7(3)
C16 C11 Sm1 128.9(4)
C11 C12 C13 107.7(5)
C11 C12 C17 126.1(6)
C13 C12 C17 125.9(5)
C11 C12 Sm1 77.7(3)
C13 C12 Sm1 74.0(3)
C17 C12 Sm1 119.3(4)
C14 C13 C12 108.4(5)
C14 C13 C18 128.0(5)
C12 C13 C18 123.4(5)
C14 C13 Sm1 75.8(3)
C12 C13 Sm1 75.7(3)
C18 C13 Sm1 118.2(3)
C13 C14 C15 107.7(5)
C13 C14 C19 129.0(5)
C15 C14 C19 123.1(5)
C13 C14 Sm1 74.3(3)
C15 C14 Sm1 76.5(3)
C19 C14 Sm1 119.7(4)
C11 C15 C14 107.9(5)
C11 C15 C20 127.3(6)
C14 C15 C20 124.1(6)
C11 C15 Sm1 76.4(3)
C14 C15 Sm1 73.4(3)
C20 C15 Sm1 123.5(4)
C22 C21 C25 107.7(5)
C22 C21 C26 123.8(6)
C25 C21 C26 127.4(6)
C22 C21 Sm2 74.8(3)
C25 C21 Sm2 74.2(3)
C26 C21 Sm2 126.2(4)
C21 C22 C23 108.0(5)
C21 C22 C27 126.2(6)
C23 C22 C27 124.9(6)
C21 C22 Sm2 75.1(3)
C23 C22 Sm2 75.8(3)
C27 C22 Sm2 123.5(4)
C24 C23 C22 107.9(5)
C24 C23 C28 127.7(5)
C22 C23 C28 123.4(5)
C24 C23 Sm2 74.1(3)
C22 C23 Sm2 74.1(3)
C28 C23 Sm2 126.3(4)
C23 C24 C25 108.3(5)
C23 C24 C29 127.1(5)
C25 C24 C29 124.5(5)
C23 C24 Sm2 76.0(3)
C25 C24 Sm2 74.5(3)
C29 C24 Sm2 119.2(4)
C24 C25 C21 108.1(5)
C24 C25 C30 124.4(6)
C21 C25 C30 127.0(6)
C24 C25 Sm2 75.4(3)
C21 C25 Sm2 75.6(3)
C30 C25 Sm2 121.5(4)
C35 C31 C32 107.5(5)
C35 C31 C36 126.7(5)
C32 C31 C36 125.1(5)
C35 C31 Sm2 75.0(3)
C32 C31 Sm2 73.6(3)
C36 C31 Sm2 124.6(4)
C33 C32 C31 108.4(5)
C33 C32 C37 126.1(5)
C31 C32 C37 125.0(5)
C33 C32 Sm2 73.8(3)
C31 C32 Sm2 76.5(3)
C37 C32 Sm2 122.1(3)
C32 C33 C34 107.3(5)
C32 C33 C38 126.5(5)
C34 C33 C38 125.8(5)
C32 C33 Sm2 76.2(3)
C34 C33 Sm2 74.1(3)
C38 C33 Sm2 121.8(3)
C35 C34 C33 108.1(5)
C35 C34 C39 126.8(5)
C33 C34 C39 124.9(5)
C35 C34 Sm2 78.0(3)
C33 C34 Sm2 75.4(3)
C39 C34 Sm2 117.0(4)
C31 C35 C34 108.7(5)
C31 C35 C40 126.0(5)
C34 C35 C40 123.7(5)
C31 C35 Sm2 75.8(3)
C34 C35 Sm2 72.1(3)
C40 C35 Sm2 129.3(4)
C42 C41 C43 121.0(5)
C42 C41 C44 120.4(5)
C43 C41 C44 118.6(5)
C41 C42 Sm1 104.5(4)
C41 C43 C45 113.6(4)
C41 C44 C58 111.9(4)
O1 C45 C46 110.3(4)
O1 C45 C52 111.3(4)
C46 C45 C52 107.0(4)
O1 C45 C43 108.2(4)
C46 C45 C43 111.1(4)
C52 C45 C43 109.0(4)
C47 C46 C51 118.5(5)
C47 C46 C45 123.5(5)
C51 C46 C45 117.9(5)
C46 C47 C48 120.5(6)
C49 C48 C47 120.6(6)
C50 C49 C48 119.4(5)
C49 C50 C51 120.5(6)
C50 C51 C46 120.6(6)
C53 C52 C57 118.6(5)
C53 C52 C45 119.9(5)
C57 C52 C45 121.5(5)
C52 C53 C54 120.5(6)
C55 C54 C53 120.9(6)
C54 C55 C56 119.2(6)
C55 C56 C57 120.8(6)
C56 C57 C52 120.0(5)
O2 C58 C59 111.5(4)
O2 C58 C65 107.0(4)
C59 C58 C65 109.5(4)
O2 C58 C44 109.9(4)
C59 C58 C44 107.6(4)
C65 C58 C44 111.3(4)
C60 C59 C64 118.9(6)
C60 C59 C58 121.4(6)
C64 C59 C58 119.5(5)
C59 C60 C61 120.4(7)
C62 C61 C60 120.0(8)
C63 C62 C61 120.1(7)
C62 C63 C64 120.4(7)
C63 C64 C59 120.2(7)
C66 C65 C70 117.7(5)
C66 C65 C58 124.9(5)
C70 C65 C58 117.4(5)
C65 C66 C67 120.5(6)
C68 C67 C66 121.0(6)
C67 C68 C69 119.5(6)
C68 C69 C70 119.3(6)
C69 C70 C65 121.9(6)
Cnt5 Sm3 O3 113.0
Cnt5 Sm3 C112 104.5
Cnt6 Sm3 O3 111.2
Cnt6 Sm3 C112 101.5
Cnt5 Sm3 Cnt6 132.7
Cnt7 Sm4 O4 116.8
Cnt8 Sm4 O4 109.1
Cnt7 Sm4 Cnt8 131.3
O3 Sm3 C84 98.99(19)
O3 Sm3 C85 129.1(2)
C84 Sm3 C85 30.2(2)
O3 Sm3 C74 89.68(17)
C84 Sm3 C74 126.2(2)
C85 Sm3 C74 118.9(2)
O3 Sm3 C73 93.11(16)
C84 Sm3 C73 153.5(2)
C85 Sm3 C73 133.1(2)
C74 Sm3 C73 29.85(19)
O3 Sm3 C75 115.22(19)
C84 Sm3 C75 104.0(2)
C85 Sm3 C75 89.5(2)
C74 Sm3 C75 30.09(19)
C73 Sm3 C75 49.5(2)
O3 Sm3 C72 121.51(17)
C84 Sm3 C72 137.5(2)
C85 Sm3 C72 108.5(2)
C74 Sm3 C72 49.4(2)
C73 Sm3 C72 30.00(18)
C75 Sm3 C72 49.5(2)
O3 Sm3 C81 132.55(19)
C84 Sm3 C81 49.2(2)
C85 Sm3 C81 29.9(2)
C74 Sm3 C81 136.4(2)
C73 Sm3 C81 131.66(19)
C75 Sm3 C81 107.3(2)
C72 Sm3 C81 101.7(2)
O3 Sm3 C71 138.50(18)
C84 Sm3 C71 109.9(2)
C85 Sm3 C71 84.0(2)
C74 Sm3 C71 49.3(2)
C73 Sm3 C71 49.2(2)
C75 Sm3 C71 30.0(2)
C72 Sm3 C71 29.7(2)
C81 Sm3 C71 88.9(2)
O3 Sm3 C83 86.18(17)
C84 Sm3 C83 28.9(2)
C85 Sm3 C83 48.5(2)
C74 Sm3 C83 152.3(2)
C73 Sm3 C83 177.6(2)
C75 Sm3 C83 132.8(2)
C72 Sm3 C83 149.89(19)
C81 Sm3 C83 48.39(19)
C71 Sm3 C83 132.2(2)
O3 Sm3 C82 103.69(19)
C84 Sm3 C82 48.2(2)
C85 Sm3 C82 48.8(2)
C74 Sm3 C82 166.0(2)
C73 Sm3 C82 149.7(2)
C75 Sm3 C82 136.2(2)
C72 Sm3 C82 123.3(2)
C81 Sm3 C82 29.7(2)
C71 Sm3 C82 117.7(2)
C83 Sm3 C82 28.8(2)
O3 Sm3 C112 76.28(15)
C84 Sm3 C112 122.1(2)
C85 Sm3 C112 121.4(2)
C74 Sm3 C112 111.55(17)
C73 Sm3 C112 83.60(17)
C75 Sm3 C112 130.6(2)
C72 Sm3 C112 82.71(18)
C81 Sm3 C112 92.0(2)
C71 Sm3 C112 109.9(2)
C83 Sm3 C112 94.0(2)
C82 Sm3 C112 76.35(18)
O4 Sm4 C95 104.49(16)
O4 Sm4 C104 88.04(15)
C95 Sm4 C104 120.36(17)
O4 Sm4 C94 90.30(16)
C95 Sm4 C94 30.91(17)
C104 Sm4 C94 148.63(17)
O4 Sm4 C103 86.47(15)
C95 Sm4 C103 149.63(16)
C104 Sm4 C103 30.37(16)
C94 Sm4 C103 176.62(17)
O4 Sm4 C105 116.59(15)
C95 Sm4 C105 100.82(17)
C104 Sm4 C105 30.34(16)
C94 Sm4 C105 131.48(16)
C103 Sm4 C105 49.77(16)
O4 Sm4 C93 108.28(15)
C95 Sm4 C93 50.19(17)
C104 Sm4 C93 162.38(17)
C94 Sm4 C93 30.09(17)
C103 Sm4 C93 152.60(16)
C105 Sm4 C93 132.05(16)
O4 Sm4 C102 113.40(15)
C95 Sm4 C102 139.29(17)
C104 Sm4 C102 49.64(16)
C94 Sm4 C102 153.35(17)
C103 Sm4 C102 29.98(16)
C105 Sm4 C102 49.16(16)
C93 Sm4 C102 124.78(16)
O4 Sm4 C91 134.60(15)
C95 Sm4 C91 30.17(17)
C104 Sm4 C91 114.36(16)
C94 Sm4 C91 49.77(17)
C103 Sm4 C91 132.76(16)
C105 Sm4 C91 85.91(16)
C93 Sm4 C91 49.20(16)
C102 Sm4 C91 110.96(17)
O4 Sm4 C92 137.37(15)
C95 Sm4 C92 49.84(17)
C104 Sm4 C92 133.06(17)
C94 Sm4 C92 49.50(17)
C103 Sm4 C92 133.88(16)
C105 Sm4 C92 102.85(16)
C93 Sm4 C92 29.64(16)
C102 Sm4 C92 104.21(16)
C91 Sm4 C92 29.73(16)
O4 Sm4 C101 134.68(15)
C95 Sm4 C101 110.44(17)
C104 Sm4 C101 49.56(16)
C94 Sm4 C101 133.67(17)
C103 Sm4 C101 49.31(16)
C105 Sm4 C101 29.74(16)
C93 Sm4 C101 116.09(16)
C102 Sm4 C101 29.50(16)
C91 Sm4 C101 84.53(16)
C92 Sm4 C101 87.85(16)
C115 O3 Sm3 145.4(3)
C128 O4 Sm4 138.9(3)
C72 C71 C75 108.2(6)
C72 C71 C76 122.8(8)
C75 C71 C76 127.9(7)
C72 C71 Sm3 74.2(4)
C75 C71 Sm3 74.1(4)
C76 C71 Sm3 127.5(5)
C71 C72 C73 108.0(6)
C71 C72 C77 126.3(6)
C73 C72 C77 125.3(6)
C71 C72 Sm3 76.1(4)
C73 C72 Sm3 74.7(3)
C77 C72 Sm3 120.1(4)
C74 C73 C72 108.1(6)
C74 C73 C78 126.6(6)
C72 C73 C78 124.9(6)
C74 C73 Sm3 75.1(4)
C72 C73 Sm3 75.3(3)
C78 C73 Sm3 121.1(4)
C73 C74 C75 108.3(6)
C73 C74 C79 127.3(6)
C75 C74 C79 124.3(6)
C73 C74 Sm3 75.1(3)
C75 C74 Sm3 75.3(4)
C79 C74 Sm3 119.4(4)
C74 C75 C71 107.4(6)
C74 C75 C80 124.8(7)
C71 C75 C80 127.2(7)
C74 C75 Sm3 74.7(4)
C71 C75 Sm3 76.0(4)
C80 C75 Sm3 122.2(6)
C85 C81 C82 107.0(6)
C85 C81 C86 127.4(8)
C82 C81 C86 124.9(7)
C85 C81 Sm3 73.5(4)
C82 C81 Sm3 76.7(3)
C86 C81 Sm3 123.0(5)
C83 C82 C81 107.6(6)
C83 C82 C87 126.3(8)
C81 C82 C87 124.6(7)
C83 C82 Sm3 74.7(4)
C81 C82 Sm3 73.7(4)
C87 C82 Sm3 128.2(4)
C84 C83 C82 109.3(6)
C84 C83 C88 124.7(8)
C82 C83 C88 125.0(8)
C84 C83 Sm3 72.3(4)
C82 C83 Sm3 76.4(4)
C88 C83 Sm3 126.8(4)
C83 C84 C85 108.8(6)
C83 C84 C89 126.0(8)
C85 C84 C89 124.9(8)
C83 C84 Sm3 78.8(4)
C85 C84 Sm3 75.9(4)
C89 C84 Sm3 117.2(5)
C84 C85 C81 107.1(7)
C84 C85 C90 125.2(7)
C81 C85 C90 126.3(7)
C84 C85 Sm3 74.0(4)
C81 C85 Sm3 76.6(4)
C90 C85 Sm3 125.6(5)
C95 C91 C92 108.4(5)
C95 C91 C96 125.6(5)
C92 C91 C96 124.9(5)
C95 C91 Sm4 72.0(3)
C92 C91 Sm4 75.9(3)
C96 C91 Sm4 127.4(4)
C93 C92 C91 107.8(5)
C93 C92 C97 124.3(5)
C91 C92 C97 127.5(5)
C93 C92 Sm4 73.8(3)
C91 C92 Sm4 74.4(3)
C97 C92 Sm4 123.5(4)
C92 C93 C94 108.7(5)
C92 C93 C98 124.7(5)
C94 C93 C98 125.9(5)
C92 C93 Sm4 76.6(3)
C94 C93 Sm4 73.7(3)
C98 C93 Sm4 123.4(4)
C93 C94 C95 107.6(5)
C93 C94 C99 125.9(5)
C95 C94 C99 126.4(5)
C93 C94 Sm4 76.2(3)
C95 C94 Sm4 73.6(3)
C99 C94 Sm4 120.0(4)
C91 C95 C94 107.4(5)
C91 C95 C100 126.2(5)
C94 C95 C100 126.2(6)
C91 C95 Sm4 77.8(3)
C94 C95 Sm4 75.5(3)
C100 C95 Sm4 117.2(4)
C102 C101 C105 107.5(5)
C102 C101 C106 124.3(5)
C105 C101 C106 127.5(5)
C102 C101 Sm4 73.8(3)
C105 C101 Sm4 72.9(3)
C106 C101 Sm4 126.9(4)
C101 C102 C103 108.8(5)
C101 C102 C107 125.5(5)
C103 C102 C107 125.2(5)
C101 C102 Sm4 76.7(3)
C103 C102 Sm4 73.8(3)
C107 C102 Sm4 122.1(4)
C102 C103 C104 107.6(5)
C102 C103 C108 124.5(5)
C104 C103 C108 127.3(5)
C102 C103 Sm4 76.3(3)
C104 C103 Sm4 73.8(3)
C108 C103 Sm4 122.9(3)
C103 C104 C105 107.9(5)
C103 C104 C109 127.3(5)
C105 C104 C109 124.8(5)
C103 C104 Sm4 75.9(3)
C105 C104 Sm4 76.3(3)
C109 C104 Sm4 115.9(4)
C101 C105 C104 108.3(5)
C101 C105 C110 127.6(5)
C104 C105 C110 123.5(5)
C101 C105 Sm4 77.4(3)
C104 C105 Sm4 73.3(3)
C110 C105 Sm4 122.7(4)
C112 C111 C114 120.2(5)
C112 C111 C113 121.2(5)
C114 C111 C113 118.6(5)
C111 C112 Sm3 104.4(4)
C111 C113 C115 114.3(4)
C111 C114 C128 112.4(4)
O3 C115 C116 111.2(4)
O3 C115 C122 109.9(4)
C116 C115 C122 107.2(4)
O3 C115 C113 108.5(4)
C116 C115 C113 109.2(4)
C122 C115 C113 110.8(4)
C121 C116 C117 118.4(5)
C121 C116 C115 120.2(5)
C117 C116 C115 121.4(5)
C118 C117 C116 120.4(5)
C117 C118 C119 121.0(6)
C118 C119 C120 118.9(5)
C119 C120 C121 120.2(6)
C116 C121 C120 121.0(6)
C123 C122 C127 118.4(5)
C123 C122 C115 124.3(5)
C127 C122 C115 117.3(5)
C122 C123 C124 121.3(6)
C125 C124 C123 119.4(7)
C126 C125 C124 120.1(6)
C125 C126 C127 120.4(6)
C126 C127 C122 120.3(6)
O4 C128 C135 107.8(4)
O4 C128 C129 112.7(4)
C135 C128 C129 109.0(4)
O4 C128 C114 110.0(4)
C135 C128 C114 111.1(4)
C129 C128 C114 106.3(4)
C134 C129 C130 118.9(5)
C134 C129 C128 119.4(5)
C130 C129 C128 121.3(5)
C131 C130 C129 120.3(6)
C132 C131 C130 120.4(6)
C131 C132 C133 119.7(6)
C132 C133 C134 119.9(6)
C129 C134 C133 120.9(6)
C140 C135 C136 118.1(5)
C140 C135 C128 125.1(5)
C136 C135 C128 116.8(5)
C137 C136 C135 121.8(6)
C136 C137 C138 119.3(6)
C139 C138 C137 119.8(6)
C138 C139 C140 121.2(6)
C135 C140 C139 119.9(6)
C143 C142 C141 104.4(7)
C144 C143 C142 128.6(7)
C143 C144 C145 120.0(8)
C146 C145 C144 105.9(8)
C147 C148 C149 110.9(7)
C148 C149 C150 118.47(12)
C151 C150 C149 134.9(7)
C150 C151 C152 152.6(9)

loop_
_geom_bond_atom_site_label_1
_geom_bond_atom_site_label_2
_geom_bond_distance
Sm1 Cnt1 2.479
Sm1 Cnt2 2.474
Sm2 Cnt3 2.444
Sm2 Cnt4 2.467
Sm1 O1 2.136(4)
Sm1 C5 2.686(5)
Sm1 C13 2.715(5)
Sm1 C1 2.728(6)
Sm1 C14 2.734(5)
Sm1 C12 2.737(5)
Sm1 C4 2.774(6)
Sm1 C15 2.775(6)
Sm1 C2 2.779(6)
Sm1 C11 2.802(6)
Sm1 C3 2.808(6)
Sm1 C42 3.012(6)
Sm2 O2 2.145(4)
Sm2 C34 2.701(5)
Sm2 C25 2.709(5)
Sm2 C33 2.717(5)
Sm2 C24 2.719(5)
Sm2 C22 2.723(5)
Sm2 C21 2.726(5)
Sm2 C23 2.744(5)
Sm2 C32 2.749(5)
Sm2 C35 2.775(5)
Sm2 C31 2.786(5)
O1 C45 1.399(6)
O2 C58 1.405(6)
C1 C5 1.416(9)
C1 C2 1.419(9)
C1 C6 1.495(9)
C2 C3 1.417(10)
C2 C7 1.518(9)
C3 C4 1.416(9)
C3 C8 1.513(9)
C4 C5 1.404(9)
C4 C9 1.502(9)
C5 C10 1.511(9)
C11 C15 1.413(9)
C11 C12 1.416(8)
C11 C16 1.514(8)
C12 C13 1.426(8)
C12 C17 1.496(8)
C13 C14 1.405(8)
C13 C18 1.509(8)
C14 C15 1.433(8)
C14 C19 1.497(8)
C15 C20 1.507(8)
C21 C22 1.417(8)
C21 C25 1.417(8)
C21 C26 1.501(8)
C22 C23 1.418(8)
C22 C27 1.505(8)
C23 C24 1.409(8)
C23 C28 1.510(8)
C24 C25 1.411(8)
C24 C29 1.510(8)
C25 C30 1.518(8)
C31 C35 1.402(8)
C31 C32 1.429(8)
C31 C36 1.503(8)
C32 C33 1.413(8)
C32 C37 1.510(7)
C33 C34 1.425(8)
C33 C38 1.488(8)
C34 C35 1.413(8)
C34 C39 1.509(8)
C35 C40 1.512(8)
C41 C42 1.339(8)
C41 C43 1.510(7)
C41 C44 1.511(7)
C43 C45 1.563(7)
C44 C58 1.560(7)
C45 C46 1.547(7)
C45 C52 1.550(7)
C46 C47 1.380(8)
C46 C51 1.399(8)
C47 C48 1.397(8)
C48 C49 1.377(9)
C49 C50 1.374(9)
C50 C51 1.390(8)
C52 C53 1.381(8)
C52 C57 1.401(8)
C53 C54 1.389(8)
C54 C55 1.368(10)
C55 C56 1.381(9)
C56 C57 1.386(8)
C58 C59 1.531(7)
C58 C65 1.541(8)
C59 C60 1.385(8)
C59 C64 1.392(9)
C60 C61 1.396(10)
C61 C62 1.373(12)
C62 C63 1.372(12)
C63 C64 1.388(8)
C65 C66 1.388(8)
C65 C70 1.398(8)
C66 C67 1.396(8)
C67 C68 1.377(9)
C68 C69 1.386(9)
C69 C70 1.393(8)
Sm3 Cnt5 2.471
Sm3 Cnt6 2.486
Sm4 Cnt7 2.451
Sm4 Cnt8 2.459
Sm3 O3 2.130(4)
Sm3 C84 2.704(7)
Sm3 C85 2.728(6)
Sm3 C74 2.740(6)
Sm3 C73 2.741(6)
Sm3 C75 2.748(7)
Sm3 C72 2.748(6)
Sm3 C81 2.767(6)
Sm3 C71 2.773(7)
Sm3 C83 2.784(7)
Sm3 C82 2.806(6)
Sm3 C112 2.997(6)
Sm4 O4 2.168(4)
Sm4 C95 2.682(5)
Sm4 C104 2.694(5)
Sm4 C94 2.707(5)
Sm4 C103 2.721(5)
Sm4 C105 2.732(5)
Sm4 C93 2.739(5)
Sm4 C102 2.753(5)
Sm4 C91 2.756(5)
Sm4 C92 2.775(5)
Sm4 C101 2.790(5)
O3 C115 1.396(6)
O4 C128 1.396(6)
C71 C72 1.413(10)
C71 C75 1.427(11)
C71 C76 1.511(10)
C72 C73 1.421(9)
C72 C77 1.502(10)
C73 C74 1.412(9)
C73 C78 1.516(9)
C74 C75 1.425(9)
C74 C79 1.522(9)
C75 C80 1.501(11)
C81 C85 1.418(10)
C81 C82 1.427(10)
C81 C86 1.497(9)
C82 C83 1.392(10)
C82 C87 1.508(11)
C83 C84 1.370(11)
C83 C88 1.518(10)
C84 C85 1.414(10)
C84 C89 1.521(10)
C85 C90 1.520(11)
C91 C95 1.417(8)
C91 C92 1.419(8)
C91 C96 1.512(8)
C92 C93 1.411(8)
C92 C97 1.507(8)
C93 C94 1.414(8)
C93 C98 1.504(8)
C94 C95 1.436(8)
C94 C99 1.493(8)
C95 C100 1.493(8)
C101 C102 1.412(8)
C101 C105 1.418(8)
C101 C106 1.515(8)
C102 C103 1.416(8)
C102 C107 1.501(8)
C103 C104 1.418(7)
C103 C108 1.498(7)
C104 C105 1.421(8)
C104 C109 1.500(8)
C105 C110 1.531(8)
C111 C112 1.331(8)
C111 C114 1.499(7)
C111 C113 1.525(7)
C113 C115 1.555(7)
C114 C128 1.571(7)
C115 C116 1.544(7)
C115 C122 1.545(7)
C116 C121 1.378(8)
C116 C117 1.401(8)
C117 C118 1.383(8)
C118 C119 1.383(9)
C119 C120 1.384(9)
C120 C121 1.396(8)
C122 C123 1.388(8)
C122 C127 1.398(8)
C123 C124 1.397(8)
C124 C125 1.388(10)
C125 C126 1.376(10)
C126 C127 1.397(9)
C128 C135 1.546(7)
C128 C129 1.547(7)
C129 C134 1.387(8)
C129 C130 1.392(8)
C130 C131 1.388(8)
C131 C132 1.383(10)
C132 C133 1.385(10)
C133 C134 1.388(8)
C135 C140 1.394(8)
C135 C136 1.399(8)
C136 C137 1.389(8)
C137 C138 1.390(9)
C138 C139 1.371(9)
C139 C140 1.402(8)
C141 C142 1.4999(10)
C142 C143 1.4999(10)
C143 C144 1.4995(10)
C144 C145 1.5002(10)
C145 C146 1.4994(10)
C147 C148 1.4988(10)
C148 C149 1.5003(10)
C149 C150 1.5006(10)
C150 C151 1.4991(10)
C151 C152 1.4998(10)
